data_7040757
loop_
_publ_author_name
'Suhr, Kristin J.'
'Bastatas, Lyndon D.'
'Shen, Yulong'
'Mitchell, Lauren A.'
'Frazier, Gary A.'
'Taylor, David W.'
'Slinker, Jason D.'
'Holliday, Bradley J.'

_publ_section_title
;
 Phenyl substitution of cationic bis-cyclometalated iridium(iii) complexes
 for iTMC-LEECs.
;
_journal_issue 44
_journal_name_full 'Dalton transactions (Cambridge, England : 2003)'
_journal_page_first 17807
_journal_page_last 17823
_journal_paper_doi 10.1039/c6dt03415b
_journal_volume 45
_journal_year 2016
_chemical_formula_moiety '2 C11 H8 N, C10 H8 N2, Ir, P F6'
_chemical_formula_sum 'C32 H24 F6 Ir N4 P'
_chemical_formula_weight 801.72
_chemical_name_systematic
;
[(2,2'-bipyridine)-bis-(2-phenylpyridine)-iridium(III)] hexafluorophosphate
;
_space_group_crystal_system orthorhombic
_space_group_IT_number 61
_space_group_name_Hall '-P 2ac 2ab'
_space_group_name_H-M_alt 'P b c a'
_symmetry_space_group_name_Hall '-P 2ac 2ab'
_symmetry_space_group_name_H-M 'P b c a'
_atom_sites_solution_hydrogens geom
_audit_creation_method SHELXL-2014/7
_audit_update_record
;
2016-02-16 deposited with the CCDC.
2016-09-27 downloaded from the CCDC.
;
_cell_angle_alpha 90
_cell_angle_beta 90
_cell_angle_gamma 90
_cell_formula_units_Z 8
_cell_length_a 10.8560(7)
_cell_length_b 15.7756(8)
_cell_length_c 33.3846(7)
_cell_measurement_reflns_used 5415
_cell_measurement_temperature 100(2)
_cell_measurement_theta_max 74.1
_cell_measurement_theta_min 2.64
_cell_volume 5717.4(5)
_computing_cell_refinement 'CrysAlisPro V 1.171.37.31, Agilent Technologies'
_computing_data_collection 'CrysAlisPro V 1.171.37.31, Agilent Technologies'
_computing_data_reduction 'CrysAlisPro V 1.171.37.31, Agilent Technologies'
_computing_molecular_graphics 'XP SHELXTL/PC, Siemens Analytical'
_computing_publication_material 'Shelxl-2014/7, Sheldrick, G. M.'
_computing_structure_refinement 'Shelxl-2014/7, Sheldrick, G. M.'
_computing_structure_solution
;

SUPERFLIP.  Palatinus, L. and Chapuis, G., J. Appl. Cryst. 40, 786-790.
;
_diffrn_ambient_temperature 100(2)
_diffrn_measured_fraction_theta_full 0.998
_diffrn_measured_fraction_theta_max 0.970
_diffrn_measurement_device_type 'Agilent SuperNova with AtlasS2 CCD'
_diffrn_measurement_method \w-scans
_diffrn_radiation_type CuK\a
_diffrn_radiation_wavelength 1.54184
_diffrn_reflns_av_R_equivalents 0.0244
_diffrn_reflns_av_unetI/netI 0.0284
_diffrn_reflns_Laue_measured_fraction_full 0.998
_diffrn_reflns_Laue_measured_fraction_max 0.970
_diffrn_reflns_limit_h_max 6
_diffrn_reflns_limit_h_min -13
_diffrn_reflns_limit_k_max 13
_diffrn_reflns_limit_k_min -19
_diffrn_reflns_limit_l_max 29
_diffrn_reflns_limit_l_min -41
_diffrn_reflns_number 13568
_diffrn_reflns_point_group_measured_fraction_full 0.998
_diffrn_reflns_point_group_measured_fraction_max 0.970
_diffrn_reflns_theta_full 67.684
_diffrn_reflns_theta_max 74.167
_diffrn_reflns_theta_min 2.647
_diffrn_source 'sealed microfocus tube'
_exptl_absorpt_coefficient_mu 10.194
_exptl_absorpt_correction_T_max 1.00
_exptl_absorpt_correction_T_min 0.555
_exptl_absorpt_correction_type multi-scan
_exptl_absorpt_process_details
;
CrysAlisPro 1.171.38.27t (Agilent, 2015)
Empirical absorption correction using spherical harmonics,
 implemented in SCALE3 ABSPACK scaling algorithm.
;
_exptl_crystal_colour yellow
_exptl_crystal_density_diffrn 1.863
_exptl_crystal_description needle
_exptl_crystal_F_000 3120
_exptl_crystal_preparation Luminescent
_exptl_crystal_recrystallization_method 'Re-crystallisation from solvent: diethyl ether/dichloromethane'
_exptl_crystal_size_max 0.280
_exptl_crystal_size_mid 0.060
_exptl_crystal_size_min 0.040
_refine_diff_density_max 0.807
_refine_diff_density_min -1.002
_refine_diff_density_rms 0.106
_refine_ls_extinction_method none
_refine_ls_goodness_of_fit_ref 1.054
_refine_ls_hydrogen_treatment constr
_refine_ls_matrix_type full
_refine_ls_number_parameters 397
_refine_ls_number_reflns 5644
_refine_ls_number_restraints 0
_refine_ls_restrained_S_all 1.054
_refine_ls_R_factor_all 0.0314
_refine_ls_R_factor_gt 0.0247
_refine_ls_shift/su_max 0.007
_refine_ls_shift/su_mean 0.000
_refine_ls_structure_factor_coef Fsqd
_refine_ls_weighting_details 'w=1/[\s^2^(Fo^2^)+(0.0295P)^2^+1.2817P] where P=(Fo^2^+2Fc^2^)/3'
_refine_ls_weighting_scheme calc
_refine_ls_wR_factor_gt 0.0589
_refine_ls_wR_factor_ref 0.0628
_reflns_Friedel_coverage 0.000
_reflns_number_gt 4709
_reflns_number_total 5644
_reflns_threshold_expression 'I > 2\s(I)'
_cod_data_source_file c6dt03415b2.cif
_cod_data_source_block shelx
_cod_depositor_comments 'Adding full bibliography for 7040751--7040757.cif.'
_cod_database_code 7040757
_shelx_shelxl_version_number 2014/7
_shelx_space_group_comment
;
The symmetry employed for this shelxl refinement is uniquely defined
by the following loop, which should always be used as a source of
symmetry information in preference to the above space-group names.
They are only intended as comments.
;
_shelx_estimated_absorpt_t_min 0.163
_shelx_estimated_absorpt_t_max 0.686

loop_
_space_group_symop_operation_xyz
'x, y, z'
'-x+1/2, -y, z+1/2'
'x+1/2, -y+1/2, -z'
'-x, y+1/2, -z+1/2'
'-x, -y, -z'
'x-1/2, y, -z-1/2'
'-x-1/2, y-1/2, z'
'x, -y-1/2, z-1/2'

loop_
_atom_site_label
_atom_site_type_symbol
_atom_site_fract_x
_atom_site_fract_y
_atom_site_fract_z
_atom_site_U_iso_or_equiv
_atom_site_adp_type
_atom_site_occupancy
_atom_site_site_symmetry_order
_atom_site_calc_flag
_atom_site_refinement_flags_posn
_atom_site_refinement_flags_adp
C1 C 0.8651(2) 0.17230(17) 0.66269(8) 0.0118(5) Uani 1 1 d . .
C2 C 0.8466(3) 0.09600(17) 0.68356(8) 0.0142(5) Uani 1 1 d . .
H2 H 0.7652 0.0778 0.6896 0.017 Uiso 1 1 calc R U
C3 C 0.9470(3) 0.04689(18) 0.69548(8) 0.0176(6) Uani 1 1 d . .
H3 H 0.9334 -0.0047 0.7095 0.021 Uiso 1 1 calc R U
C4 C 1.0670(3) 0.07257(18) 0.68704(9) 0.0191(6) Uani 1 1 d . .
H4 H 1.1347 0.0387 0.6952 0.023 Uiso 1 1 calc R U
C5 C 1.0871(3) 0.14796(18) 0.66659(9) 0.0186(6) Uani 1 1 d . .
H5 H 1.1687 0.1659 0.6608 0.022 Uiso 1 1 calc R U
C6 C 0.9876(3) 0.19683(17) 0.65470(8) 0.0145(5) Uani 1 1 d . .
C7 C 1.0010(3) 0.27583(18) 0.63146(8) 0.0153(5) Uani 1 1 d . .
C8 C 1.1110(3) 0.31769(19) 0.62365(9) 0.0189(6) Uani 1 1 d . .
H8 H 1.1866 0.2958 0.6336 0.023 Uiso 1 1 calc R U
C9 C 1.1098(3) 0.39161(19) 0.60114(9) 0.0222(6) Uani 1 1 d . .
H9 H 1.1841 0.4215 0.5960 0.027 Uiso 1 1 calc R U
C10 C 0.9986(3) 0.42138(19) 0.58623(9) 0.0236(6) Uani 1 1 d . .
H10 H 0.9963 0.4710 0.5701 0.028 Uiso 1 1 calc R U
C11 C 0.8917(3) 0.37837(18) 0.59501(9) 0.0185(6) Uani 1 1 d . .
H11 H 0.8158 0.3990 0.5848 0.022 Uiso 1 1 calc R U
C12 C 0.7387(2) 0.31437(18) 0.69050(8) 0.0129(5) Uani 1 1 d . .
C13 C 0.8198(3) 0.37915(17) 0.70180(8) 0.0152(5) Uani 1 1 d . .
H13 H 0.8800 0.3985 0.6833 0.018 Uiso 1 1 calc R U
C14 C 0.8135(3) 0.41571(19) 0.73979(9) 0.0196(6) Uani 1 1 d . .
H14 H 0.8701 0.4591 0.7470 0.024 Uiso 1 1 calc R U
C15 C 0.7251(3) 0.3892(2) 0.76727(9) 0.0215(6) Uani 1 1 d . .
H15 H 0.7219 0.4140 0.7932 0.026 Uiso 1 1 calc R U
C16 C 0.6415(3) 0.32613(19) 0.75654(8) 0.0183(6) Uani 1 1 d . .
H16 H 0.5802 0.3081 0.7750 0.022 Uiso 1 1 calc R U
C17 C 0.6483(3) 0.28961(18) 0.71857(9) 0.0157(5) Uani 1 1 d . .
C18 C 0.5643(3) 0.22241(18) 0.70480(8) 0.0148(5) Uani 1 1 d . .
C19 C 0.4663(3) 0.1894(2) 0.72661(8) 0.0197(6) Uani 1 1 d . .
H19 H 0.4488 0.2104 0.7527 0.024 Uiso 1 1 calc R U
C20 C 0.3943(3) 0.1258(2) 0.71027(9) 0.0234(6) Uani 1 1 d . .
H20 H 0.3275 0.1026 0.7250 0.028 Uiso 1 1 calc R U
C21 C 0.4209(3) 0.0963(2) 0.67200(9) 0.0225(6) Uani 1 1 d . .
H21 H 0.3728 0.0525 0.6603 0.027 Uiso 1 1 calc R U
C22 C 0.5182(3) 0.13150(18) 0.65140(8) 0.0169(6) Uani 1 1 d . .
H22 H 0.5357 0.1117 0.6251 0.020 Uiso 1 1 calc R U
C23 C 0.5590(3) 0.39680(18) 0.61829(9) 0.0182(6) Uani 1 1 d . .
H23 H 0.5751 0.4145 0.6450 0.022 Uiso 1 1 calc R U
C24 C 0.4838(3) 0.44637(19) 0.59442(10) 0.0210(6) Uani 1 1 d . .
H24 H 0.4482 0.4970 0.6046 0.025 Uiso 1 1 calc R U
C25 C 0.4611(3) 0.42046(19) 0.55520(10) 0.0219(6) Uani 1 1 d . .
H25 H 0.4110 0.4539 0.5381 0.026 Uiso 1 1 calc R U
C26 C 0.5124(3) 0.34568(18) 0.54149(9) 0.0194(6) Uani 1 1 d . .
H26 H 0.4974 0.3271 0.5149 0.023 Uiso 1 1 calc R U
C27 C 0.5858(3) 0.29803(17) 0.56687(8) 0.0141(5) Uani 1 1 d . .
C28 C 0.6443(3) 0.21678(18) 0.55528(8) 0.0150(5) Uani 1 1 d . .
C29 C 0.6246(3) 0.17747(19) 0.51872(9) 0.0185(6) Uani 1 1 d . .
H29 H 0.5729 0.2029 0.4992 0.022 Uiso 1 1 calc R U
C30 C 0.6817(3) 0.10028(19) 0.51099(8) 0.0194(6) Uani 1 1 d . .
H30 H 0.6682 0.0719 0.4863 0.023 Uiso 1 1 calc R U
C31 C 0.7585(3) 0.0650(2) 0.53972(9) 0.0194(6) Uani 1 1 d . .
H31 H 0.7988 0.0126 0.5349 0.023 Uiso 1 1 calc R U
C32 C 0.7751(3) 0.10768(19) 0.57549(9) 0.0184(6) Uani 1 1 d . .
H32 H 0.8288 0.0843 0.5950 0.022 Uiso 1 1 calc R U
F1 F 0.23192(18) 0.07789(14) 0.58870(7) 0.0339(5) Uani 1 1 d . .
F2 F 0.31330(19) 0.20110(12) 0.51712(6) 0.0322(4) Uani 1 1 d . .
F3 F 0.3300(2) 0.20409(13) 0.58492(7) 0.0389(5) Uani 1 1 d . .
F4 F 0.4009(2) 0.09157(14) 0.55015(8) 0.0449(6) Uani 1 1 d . .
F5 F 0.2129(2) 0.07588(13) 0.52131(7) 0.0395(5) Uani 1 1 d . .
F6 F 0.14268(18) 0.18773(13) 0.55603(6) 0.0320(4) Uani 1 1 d . .
Ir1 Ir 0.73597(2) 0.24871(2) 0.63858(2) 0.01018(5) Uani 1 1 d . .
N1 N 0.6105(2) 0.32402(15) 0.60488(7) 0.0134(4) Uani 1 1 d . .
N2 N 0.7176(2) 0.18123(15) 0.58343(7) 0.0125(4) Uani 1 1 d . .
N3 N 0.8918(2) 0.30741(15) 0.61789(7) 0.0142(5) Uani 1 1 d . .
N4 N 0.5895(2) 0.19315(14) 0.66716(7) 0.0119(4) Uani 1 1 d . .
P1 P 0.27183(7) 0.14039(5) 0.55287(2) 0.01847(16) Uani 1 1 d . .

loop_
_atom_site_aniso_label
_atom_site_aniso_U_11
_atom_site_aniso_U_22
_atom_site_aniso_U_33
_atom_site_aniso_U_23
_atom_site_aniso_U_13
_atom_site_aniso_U_12
C1 0.0126(13) 0.0144(12) 0.0085(11) -0.0015(10) -0.0018(10) 0.0002(10)
C2 0.0186(14) 0.0124(12) 0.0116(11) -0.0010(10) -0.0004(11) -0.0003(10)
C3 0.0249(16) 0.0151(12) 0.0127(12) 0.0025(10) -0.0044(11) -0.0001(11)
C4 0.0180(14) 0.0207(14) 0.0186(13) 0.0029(11) -0.0050(12) 0.0059(11)
C5 0.0148(13) 0.0225(14) 0.0184(13) -0.0022(12) -0.0009(11) -0.0002(11)
C6 0.0176(14) 0.0125(12) 0.0134(12) -0.0002(10) 0.0005(11) 0.0008(10)
C7 0.0184(14) 0.0153(13) 0.0122(11) -0.0013(10) 0.0020(11) -0.0006(11)
C8 0.0154(14) 0.0224(14) 0.0188(13) -0.0036(12) 0.0034(11) -0.0014(11)
C9 0.0237(16) 0.0199(14) 0.0229(14) 0.0005(12) 0.0101(13) -0.0064(12)
C10 0.0294(17) 0.0187(14) 0.0226(14) 0.0052(12) 0.0088(13) -0.0011(12)
C11 0.0216(15) 0.0159(13) 0.0180(13) 0.0037(11) 0.0023(11) 0.0010(11)
C12 0.0156(13) 0.0118(12) 0.0113(12) -0.0013(10) -0.0021(10) 0.0036(10)
C13 0.0162(14) 0.0160(13) 0.0136(12) 0.0003(10) 0.0018(11) -0.0009(11)
C14 0.0201(15) 0.0210(14) 0.0177(13) -0.0051(11) -0.0031(12) 0.0001(12)
C15 0.0284(17) 0.0230(15) 0.0131(12) -0.0062(12) -0.0015(12) -0.0024(13)
C16 0.0200(14) 0.0222(13) 0.0127(12) -0.0010(11) 0.0019(11) 0.0012(12)
C17 0.0151(13) 0.0169(13) 0.0152(12) -0.0010(11) -0.0016(11) -0.0001(11)
C18 0.0168(14) 0.0173(13) 0.0103(11) 0.0011(10) 0.0014(11) 0.0013(11)
C19 0.0189(15) 0.0278(15) 0.0125(12) 0.0009(11) 0.0017(11) -0.0016(12)
C20 0.0193(15) 0.0334(16) 0.0175(14) 0.0068(13) 0.0002(12) -0.0101(13)
C21 0.0221(15) 0.0270(15) 0.0185(13) 0.0002(12) -0.0041(12) -0.0078(12)
C22 0.0159(14) 0.0174(13) 0.0174(13) -0.0018(11) 0.0000(11) -0.0038(11)
C23 0.0196(15) 0.0159(13) 0.0190(13) -0.0001(11) -0.0007(12) 0.0035(11)
C24 0.0192(15) 0.0170(13) 0.0267(15) 0.0000(12) 0.0006(12) 0.0031(12)
C25 0.0193(15) 0.0210(14) 0.0254(15) 0.0053(12) -0.0047(13) 0.0019(12)
C26 0.0215(15) 0.0195(13) 0.0172(13) 0.0016(11) -0.0030(12) -0.0016(12)
C27 0.0124(13) 0.0170(13) 0.0127(12) 0.0015(10) -0.0018(10) -0.0026(10)
C28 0.0136(13) 0.0181(13) 0.0133(12) 0.0043(11) -0.0010(11) -0.0010(11)
C29 0.0208(15) 0.0215(13) 0.0133(12) 0.0008(11) -0.0031(11) -0.0008(12)
C30 0.0244(16) 0.0215(14) 0.0124(12) -0.0036(11) 0.0001(11) -0.0016(12)
C31 0.0255(16) 0.0182(13) 0.0144(13) -0.0022(12) 0.0030(11) 0.0026(11)
C32 0.0210(15) 0.0188(14) 0.0153(13) -0.0015(11) -0.0005(11) 0.0019(11)
F1 0.0315(11) 0.0362(11) 0.0341(11) 0.0127(9) 0.0026(9) -0.0102(8)
F2 0.0319(11) 0.0277(10) 0.0368(11) 0.0146(9) 0.0029(9) 0.0010(8)
F3 0.0407(12) 0.0341(11) 0.0419(12) -0.0024(10) -0.0161(10) -0.0130(9)
F4 0.0291(11) 0.0372(11) 0.0684(16) 0.0246(12) 0.0178(11) 0.0172(9)
F5 0.0564(14) 0.0280(10) 0.0339(11) -0.0146(9) 0.0078(11) -0.0108(10)
F6 0.0236(10) 0.0399(11) 0.0324(10) -0.0067(9) 0.0003(8) 0.0115(8)
Ir1 0.01193(8) 0.01054(8) 0.00809(8) 0.00016(4) -0.00006(4) 0.00027(4)
N1 0.0131(11) 0.0147(11) 0.0125(10) -0.0005(9) 0.0000(9) 0.0029(9)
N2 0.0159(11) 0.0134(10) 0.0082(9) 0.0014(9) 0.0001(9) -0.0009(9)
N3 0.0175(12) 0.0131(11) 0.0119(10) 0.0001(9) 0.0044(9) 0.0000(9)
N4 0.0109(11) 0.0148(10) 0.0102(10) 0.0026(9) -0.0006(9) 0.0001(8)
P1 0.0175(4) 0.0136(3) 0.0243(4) 0.0012(3) 0.0009(3) 0.0002(3)

loop_
_atom_type_symbol
_atom_type_description
_atom_type_scat_dispersion_real
_atom_type_scat_dispersion_imag
_atom_type_scat_source
C C 0.0181 0.0091 'International Tables Vol C Tables 4.2.6.8 and 6.1.1.4'
H H 0.0000 0.0000 'International Tables Vol C Tables 4.2.6.8 and 6.1.1.4'
F F 0.0727 0.0534 'International Tables Vol C Tables 4.2.6.8 and 6.1.1.4'
Ir Ir -4.7710 6.5667 'International Tables Vol C Tables 4.2.6.8 and 6.1.1.4'
N N 0.0311 0.0180 'International Tables Vol C Tables 4.2.6.8 and 6.1.1.4'
P P 0.2955 0.4335 'International Tables Vol C Tables 4.2.6.8 and 6.1.1.4'

loop_
_geom_angle_atom_site_label_1
_geom_angle_atom_site_label_2
_geom_angle_atom_site_label_3
_geom_angle
C2 C1 C6 117.7(2)
C2 C1 Ir1 127.6(2)
C6 C1 Ir1 114.58(19)
C3 C2 C1 120.3(3)
C3 C2 H2 119.8
C1 C2 H2 119.8
C4 C3 C2 120.8(3)
C4 C3 H3 119.6
C2 C3 H3 119.6
C5 C4 C3 119.7(3)
C5 C4 H4 120.1
C3 C4 H4 120.1
C6 C5 C4 119.6(3)
C6 C5 H5 120.2
C4 C5 H5 120.2
C5 C6 C1 121.9(3)
C5 C6 C7 122.9(3)
C1 C6 C7 115.1(2)
N3 C7 C8 120.8(3)
N3 C7 C6 113.4(2)
C8 C7 C6 125.8(3)
C9 C8 C7 119.5(3)
C9 C8 H8 120.2
C7 C8 H8 120.2
C8 C9 C10 119.2(3)
C8 C9 H9 120.4
C10 C9 H9 120.4
C11 C10 C9 119.4(3)
C11 C10 H10 120.3
C9 C10 H10 120.3
N3 C11 C10 121.8(3)
N3 C11 H11 119.1
C10 C11 H11 119.1
C13 C12 C17 117.4(3)
C13 C12 Ir1 127.9(2)
C17 C12 Ir1 114.7(2)
C14 C13 C12 121.1(3)
C14 C13 H13 119.5
C12 C13 H13 119.5
C15 C14 C13 120.6(3)
C15 C14 H14 119.7
C13 C14 H14 119.7
C14 C15 C16 119.6(3)
C14 C15 H15 120.2
C16 C15 H15 120.2
C15 C16 C17 119.6(3)
C15 C16 H16 120.2
C17 C16 H16 120.2
C16 C17 C12 121.7(3)
C16 C17 C18 123.3(3)
C12 C17 C18 115.0(2)
N4 C18 C19 120.5(3)
N4 C18 C17 114.0(2)
C19 C18 C17 125.5(3)
C20 C19 C18 119.8(3)
C20 C19 H19 120.1
C18 C19 H19 120.1
C19 C20 C21 119.2(3)
C19 C20 H20 120.4
C21 C20 H20 120.4
C22 C21 C20 118.9(3)
C22 C21 H21 120.6
C20 C21 H21 120.6
N4 C22 C21 122.4(3)
N4 C22 H22 118.8
C21 C22 H22 118.8
N1 C23 C24 122.2(3)
N1 C23 H23 118.9
C24 C23 H23 118.9
C23 C24 C25 118.6(3)
C23 C24 H24 120.7
C25 C24 H24 120.7
C26 C25 C24 119.4(3)
C26 C25 H25 120.3
C24 C25 H25 120.3
C25 C26 C27 119.5(3)
C25 C26 H26 120.3
C27 C26 H26 120.3
N1 C27 C26 121.4(3)
N1 C27 C28 114.8(2)
C26 C27 C28 123.8(3)
N2 C28 C29 121.1(3)
N2 C28 C27 115.4(2)
C29 C28 C27 123.5(3)
C28 C29 C30 119.1(3)
C28 C29 H29 120.4
C30 C29 H29 120.4
C31 C30 C29 119.4(3)
C31 C30 H30 120.3
C29 C30 H30 120.3
C32 C31 C30 118.7(3)
C32 C31 H31 120.6
C30 C31 H31 120.6
N2 C32 C31 122.0(3)
N2 C32 H32 119.0
C31 C32 H32 119.0
C1 Ir1 C12 87.34(11)
C1 Ir1 N3 80.25(10)
C12 Ir1 N3 92.60(10)
C1 Ir1 N4 95.63(10)
C12 Ir1 N4 80.30(10)
N3 Ir1 N4 171.99(9)
C1 Ir1 N1 171.62(10)
C12 Ir1 N1 100.19(10)
N3 Ir1 N1 95.61(9)
N4 Ir1 N1 89.33(9)
C1 Ir1 N2 96.37(10)
C12 Ir1 N2 175.43(10)
N3 Ir1 N2 90.67(9)
N4 Ir1 N2 96.64(9)
N1 Ir1 N2 76.29(9)
C23 N1 C27 118.9(2)
C23 N1 Ir1 124.27(19)
C27 N1 Ir1 116.80(18)
C32 N2 C28 119.6(2)
C32 N2 Ir1 123.86(19)
C28 N2 Ir1 116.54(19)
C11 N3 C7 119.3(3)
C11 N3 Ir1 124.3(2)
C7 N3 Ir1 116.14(18)
C22 N4 C18 119.2(2)
C22 N4 Ir1 124.85(19)
C18 N4 Ir1 115.99(18)
F6 P1 F2 90.94(11)
F6 P1 F3 90.51(12)
F2 P1 F3 90.68(12)
F6 P1 F5 89.41(12)
F2 P1 F5 90.11(12)
F3 P1 F5 179.21(13)
F6 P1 F4 179.07(13)
F2 P1 F4 89.96(11)
F3 P1 F4 89.69(14)
F5 P1 F4 90.38(14)
F6 P1 F1 90.07(12)
F2 P1 F1 178.93(13)
F3 P1 F1 89.66(12)
F5 P1 F1 89.55(12)
F4 P1 F1 89.03(12)

loop_
_geom_bond_atom_site_label_1
_geom_bond_atom_site_label_2
_geom_bond_distance
C1 C2 1.405(4)
C1 C6 1.410(4)
C1 Ir1 2.017(3)
C2 C3 1.396(4)
C2 H2 0.9500
C3 C4 1.393(4)
C3 H3 0.9500
C4 C5 1.389(4)
C4 H4 0.9500
C5 C6 1.386(4)
C5 H5 0.9500
C6 C7 1.475(4)
C7 N3 1.363(4)
C7 C8 1.390(4)
C8 C9 1.387(4)
C8 H8 0.9500
C9 C10 1.387(5)
C9 H9 0.9500
C10 C11 1.376(4)
C10 H10 0.9500
C11 N3 1.355(4)
C11 H11 0.9500
C12 C13 1.400(4)
C12 C17 1.412(4)
C12 Ir1 2.020(3)
C13 C14 1.395(4)
C13 H13 0.9500
C14 C15 1.392(4)
C14 H14 0.9500
C15 C16 1.394(4)
C15 H15 0.9500
C16 C17 1.395(4)
C16 H16 0.9500
C17 C18 1.472(4)
C18 N4 1.366(3)
C18 C19 1.391(4)
C19 C20 1.383(4)
C19 H19 0.9500
C20 C21 1.390(4)
C20 H20 0.9500
C21 C22 1.377(4)
C21 H21 0.9500
C22 N4 1.350(4)
C22 H22 0.9500
C23 N1 1.353(4)
C23 C24 1.384(4)
C23 H23 0.9500
C24 C25 1.393(4)
C24 H24 0.9500
C25 C26 1.382(4)
C25 H25 0.9500
C26 C27 1.385(4)
C26 H26 0.9500
C27 N1 1.360(3)
C27 C28 1.482(4)
C28 N2 1.353(4)
C28 C29 1.386(4)
C29 C30 1.390(4)
C29 H29 0.9500
C30 C31 1.387(4)
C30 H30 0.9500
C31 C32 1.382(4)
C31 H31 0.9500
C32 N2 1.344(4)
C32 H32 0.9500
F1 P1 1.610(2)
F2 P1 1.595(2)
F3 P1 1.598(2)
F4 P1 1.601(2)
F5 P1 1.599(2)
F6 P1 1.5920(19)
Ir1 N3 2.048(2)
Ir1 N4 2.051(2)
Ir1 N1 2.129(2)
Ir1 N2 2.136(2)
